data_1568743
loop_
_publ_author_name
'Sarcevic, Julijan'
'Heitkemper, Tobias'
'Ruth, Paul Niklas'
'Na&#xdf;, Leonard'
'Kubis, Maximilian'
'Stalke, Dietmar'
'Sindlinger, Christian P.'

_publ_section_title
;
 A donor-supported silavinylidene and silylium ylides: boroles as a
 flexible platform for versatile Si(ii) chemistry.
;
_journal_issue 19
_journal_name_full 'Chemical science'
_journal_page_first 5148
_journal_page_last 5159
_journal_paper_doi 10.1039/d3sc00808h
_journal_volume 14
_journal_year 2023
_chemical_formula_sum 'C53 H72 B Cl3 N2 Si3'
_chemical_formula_weight 938.55
_space_group_crystal_system monoclinic
_space_group_IT_number 14
_space_group_name_Hall '-P 2yn'
_space_group_name_H-M_alt 'P 1 21/n 1'
_atom_sites_solution_hydrogens geom
_atom_sites_solution_primary direct
_audit_creation_method
;FinalCif V113 by Daniel Kratzert, Freiburg 2022,
https://dkratzert.de/finalcif.html
;
_audit_update_record
;
2023-01-01 deposited with the CCDC.	2023-03-31 downloaded from the CCDC.
;
_cell_angle_alpha 90
_cell_angle_beta 91.6690(10)
_cell_angle_gamma 90
_cell_formula_units_Z 4
_cell_length_a 17.1220(14)
_cell_length_b 15.7803(13)
_cell_length_c 20.5144(17)
_cell_measurement_reflns_used 9006
_cell_measurement_temperature 100(2)
_cell_measurement_theta_max 28.63
_cell_measurement_theta_min 2.37
_cell_volume 5540.4(8)
_computing_cell_refinement 'Bruker SAINT'
_computing_data_collection 'Bruker APEX2'
_computing_data_reduction 'Bruker SAINT'
_computing_molecular_graphics 'Bruker SHELXTL'
_computing_publication_material 'Bruker SHELXTL'
_computing_structure_refinement 'SHELXL-2018/3 (Sheldrick, 2018)'
_computing_structure_solution 'SHELXT 2014/5 (Sheldrick, 2014)'
_diffrn_ambient_environment N~2~
_diffrn_ambient_temperature 100(2)
_diffrn_measured_fraction_theta_full 1.000
_diffrn_measured_fraction_theta_max 0.999
_diffrn_measurement_device_type 'Bruker APEX-II CCD'
_diffrn_measurement_method '\f and \w scans'
_diffrn_measurement_specimen_support 'MiTeGen micromount'
_diffrn_radiation_probe x-ray
_diffrn_radiation_type MoK\a
_diffrn_radiation_wavelength 0.71073
_diffrn_reflns_av_R_equivalents 0.0485
_diffrn_reflns_av_unetI/netI 0.0283
_diffrn_reflns_Laue_measured_fraction_full 1.000
_diffrn_reflns_Laue_measured_fraction_max 0.999
_diffrn_reflns_limit_h_max 23
_diffrn_reflns_limit_h_min -23
_diffrn_reflns_limit_k_max 21
_diffrn_reflns_limit_k_min -21
_diffrn_reflns_limit_l_max 27
_diffrn_reflns_limit_l_min -27
_diffrn_reflns_number 100382
_diffrn_reflns_point_group_measured_fraction_full 1.000
_diffrn_reflns_point_group_measured_fraction_max 0.999
_diffrn_reflns_theta_full 25.242
_diffrn_reflns_theta_max 28.709
_diffrn_reflns_theta_min 1.527
_exptl_absorpt_coefficient_mu 0.265
_exptl_absorpt_correction_T_max 0.7458
_exptl_absorpt_correction_T_min 0.6609
_exptl_absorpt_correction_type multi-scan
_exptl_absorpt_process_details
;
Reference: Krause, L., Herbst-Irmer, 
R., Sheldrick G.M. & Stalke D.,
J. Appl. Cryst. 48 (2015) 3-10.
;
_exptl_crystal_colour 'dark red'
_exptl_crystal_density_diffrn 1.125
_exptl_crystal_description block
_exptl_crystal_F_000 2008
_exptl_crystal_size_max 0.332
_exptl_crystal_size_mid 0.299
_exptl_crystal_size_min 0.257
_refine_diff_density_max 0.613
_refine_diff_density_min -0.233
_refine_diff_density_rms 0.052
_refine_ls_extinction_method none
_refine_ls_goodness_of_fit_ref 1.026
_refine_ls_hydrogen_treatment constr
_refine_ls_matrix_type full
_refine_ls_number_parameters 577
_refine_ls_number_reflns 14326
_refine_ls_number_restraints 0
_refine_ls_restrained_S_all 1.026
_refine_ls_R_factor_all 0.0450
_refine_ls_R_factor_gt 0.0348
_refine_ls_shift/su_max 0.001
_refine_ls_shift/su_mean 0.000
_refine_ls_structure_factor_coef Fsqd
_refine_ls_weighting_details 'w=1/[\s^2^(Fo^2^)+(0.0467P)^2^+2.4602P] where P=(Fo^2^+2Fc^2^)/3'
_refine_ls_weighting_scheme calc
_refine_ls_wR_factor_gt 0.0891
_refine_ls_wR_factor_ref 0.0968
_reflns_Friedel_coverage 0.000
_reflns_number_gt 11951
_reflns_number_total 14326
_reflns_threshold_expression 'I > 2\s(I)'
_cod_data_source_file d3sc00808h2.cif
_cod_data_source_block sad_a_CCDC1
_cod_depositor_comments 'Adding full bibliography for 1568738--1568749.cif.'
_cod_original_sg_symbol_H-M 'P 21/n'
_cod_database_code 1568743
_shelx_shelxl_version_number 2018/3
_shelx_space_group_comment
;
The symmetry employed for this shelxl refinement is uniquely defined
by the following loop, which should always be used as a source of
symmetry information in preference to the above space-group names.
They are only intended as comments.
;
_shelx_estimated_absorpt_t_min 0.917
_shelx_estimated_absorpt_t_max 0.935
_diffrn_measurement_ambient_temperature_device_make 'Oxford Cryostream 600'

loop_
_space_group_symop_operation_xyz
'x, y, z'
'-x+1/2, y+1/2, -z+1/2'
'-x, -y, -z'
'x-1/2, -y-1/2, z-1/2'

loop_
_atom_site_label
_atom_site_type_symbol
_atom_site_fract_x
_atom_site_fract_y
_atom_site_fract_z
_atom_site_U_iso_or_equiv
_atom_site_adp_type
_atom_site_occupancy
_atom_site_site_symmetry_order
_atom_site_calc_flag
_atom_site_refinement_flags_posn
_atom_site_refinement_flags_adp
_atom_site_refinement_flags_occupancy
_atom_site_disorder_assembly
_atom_site_disorder_group
Cl1 Cl 0.47377(2) 0.63000(2) 0.10865(2) 0.02497(8) Uani 1 1 d . . . . .
Si1 Si 0.63346(2) 0.64268(2) 0.23039(2) 0.01409(7) Uani 1 1 d . . . . .
N1 N 0.75330(6) 0.50989(7) 0.26340(5) 0.0148(2) Uani 1 1 d . . . . .
C1 C 0.53301(7) 0.65932(8) 0.24266(6) 0.0155(2) Uani 1 1 d . . . . .
B1 B 0.47362(9) 0.67571(9) 0.18954(7) 0.0170(3) Uani 1 1 d . . . . .
Cl2 Cl 0.66982(2) 0.67520(2) 0.13849(2) 0.02279(7) Uani 1 1 d . . . . .
Si2 Si 0.30519(2) 0.70017(2) 0.19799(2) 0.01821(8) Uani 1 1 d . . . . .
N2 N 0.64266(6) 0.45616(7) 0.23072(5) 0.0140(2) Uani 1 1 d . . . . .
C2 C 0.50054(7) 0.70011(8) 0.30107(6) 0.0146(2) Uani 1 1 d . . . . .
Si3 Si 0.43197(2) 0.84453(2) 0.17372(2) 0.01847(8) Uani 1 1 d . . . . .
Cl3 Cl 0.70249(2) 0.71537(2) 0.29295(2) 0.01986(7) Uani 1 1 d . . . . .
C3 C 0.43203(7) 0.74202(8) 0.28736(6) 0.0150(2) Uani 1 1 d . . . . .
C4 C 0.40838(7) 0.73861(8) 0.21460(6) 0.0155(2) Uani 1 1 d . . . . .
C5 C 0.29647(9) 0.58955(9) 0.22967(8) 0.0282(3) Uani 1 1 d . . . . .
H5A H 0.242908 0.569217 0.221972 0.042 Uiso 1 1 calc R U . . .
H5B H 0.309082 0.588905 0.276575 0.042 Uiso 1 1 calc R U . . .
H5C H 0.332842 0.552553 0.207075 0.042 Uiso 1 1 calc R U . . .
C6 C 0.27909(8) 0.70226(10) 0.10856(7) 0.0253(3) Uani 1 1 d . . . . .
H6A H 0.282732 0.760482 0.092316 0.038 Uiso 1 1 calc R U . . .
H6B H 0.225593 0.681396 0.101522 0.038 Uiso 1 1 calc R U . . .
H6C H 0.315292 0.665982 0.085133 0.038 Uiso 1 1 calc R U . . .
C7 C 0.22687(8) 0.76400(10) 0.23755(8) 0.0277(3) Uani 1 1 d . . . . .
H7A H 0.228702 0.822595 0.221835 0.042 Uiso 1 1 calc R U . . .
H7B H 0.235483 0.763219 0.284988 0.042 Uiso 1 1 calc R U . . .
H7C H 0.175610 0.739469 0.226465 0.042 Uiso 1 1 calc R U . . .
C8 C 0.45743(10) 0.83542(10) 0.08539(7) 0.0296(3) Uani 1 1 d . . . . .
H8A H 0.417693 0.801348 0.062151 0.044 Uiso 1 1 calc R U . . .
H8B H 0.508550 0.808081 0.082054 0.044 Uiso 1 1 calc R U . . .
H8C H 0.459312 0.892090 0.065955 0.044 Uiso 1 1 calc R U . . .
C9 C 0.34992(9) 0.92371(10) 0.17454(8) 0.0288(3) Uani 1 1 d . . . . .
H9A H 0.369060 0.979074 0.160387 0.043 Uiso 1 1 calc R U . . .
H9B H 0.330415 0.928401 0.218834 0.043 Uiso 1 1 calc R U . . .
H9C H 0.307534 0.904928 0.144825 0.043 Uiso 1 1 calc R U . . .
C10 C 0.51974(9) 0.89206(10) 0.21632(7) 0.0259(3) Uani 1 1 d . . . . .
H10A H 0.559839 0.848368 0.223060 0.039 Uiso 1 1 calc R U . . .
H10B H 0.504791 0.914853 0.258613 0.039 Uiso 1 1 calc R U . . .
H10C H 0.540513 0.937838 0.189589 0.039 Uiso 1 1 calc R U . . .
C11 C 0.38092(7) 0.77667(8) 0.33864(6) 0.0159(2) Uani 1 1 d . . . . .
C12 C 0.36736(8) 0.86345(8) 0.34648(6) 0.0186(2) Uani 1 1 d . . . . .
H12 H 0.391460 0.902504 0.318116 0.022 Uiso 1 1 calc R U . . .
C13 C 0.31930(8) 0.89402(9) 0.39496(6) 0.0208(3) Uani 1 1 d . . . . .
C14 C 0.28243(8) 0.83595(9) 0.43520(6) 0.0218(3) Uani 1 1 d . . . . .
H14 H 0.247702 0.855972 0.467029 0.026 Uiso 1 1 calc R U . . .
C15 C 0.29560(8) 0.74955(9) 0.42953(7) 0.0236(3) Uani 1 1 d . . . . .
C17 C 0.30854(11) 0.98778(10) 0.40535(8) 0.0327(4) Uani 1 1 d . . . . .
H17A H 0.341808 1.019193 0.375695 0.049 Uiso 1 1 calc R U . . .
H17B H 0.323088 1.002218 0.450547 0.049 Uiso 1 1 calc R U . . .
H17C H 0.253728 1.002891 0.396545 0.049 Uiso 1 1 calc R U . . .
C16 C 0.34538(8) 0.72090(8) 0.38159(6) 0.0203(3) Uani 1 1 d . . . . .
H16 H 0.355379 0.661883 0.378054 0.024 Uiso 1 1 calc R U . . .
C18 C 0.25705(12) 0.68757(11) 0.47461(9) 0.0398(4) Uani 1 1 d . . . . .
H18A H 0.246586 0.634355 0.451331 0.060 Uiso 1 1 calc R U . . .
H18B H 0.207761 0.711543 0.489259 0.060 Uiso 1 1 calc R U . . .
H18C H 0.291798 0.676620 0.512479 0.060 Uiso 1 1 calc R U . . .
C19 C 0.53493(7) 0.69158(8) 0.36822(6) 0.0159(2) Uani 1 1 d . . . . .
C20 C 0.53824(7) 0.75970(8) 0.41200(6) 0.0163(2) Uani 1 1 d . . . . .
H20 H 0.520996 0.814041 0.397793 0.020 Uiso 1 1 calc R U . . .
C21 C 0.56637(7) 0.74939(8) 0.47610(6) 0.0179(2) Uani 1 1 d . . . . .
C23 C 0.58892(8) 0.60013(9) 0.45467(6) 0.0191(3) Uani 1 1 d . . . . .
C24 C 0.56271(8) 0.61313(8) 0.39042(6) 0.0177(2) Uani 1 1 d . . . . .
H24 H 0.563790 0.567013 0.360698 0.021 Uiso 1 1 calc R U . . .
C25 C 0.57172(9) 0.82484(9) 0.52118(7) 0.0240(3) Uani 1 1 d . . . . .
H25A H 0.623183 0.851410 0.517842 0.036 Uiso 1 1 calc R U . . .
H25B H 0.564452 0.806203 0.566169 0.036 Uiso 1 1 calc R U . . .
H25C H 0.530997 0.865921 0.508819 0.036 Uiso 1 1 calc R U . . .
C26 C 0.61275(9) 0.51230(9) 0.47750(7) 0.0244(3) Uani 1 1 d . . . . .
H26A H 0.637785 0.482174 0.441934 0.037 Uiso 1 1 calc R U . . .
H26B H 0.566343 0.480918 0.490518 0.037 Uiso 1 1 calc R U . . .
H26C H 0.649544 0.517013 0.514822 0.037 Uiso 1 1 calc R U . . .
C27 C 0.68010(7) 0.53134(8) 0.24091(6) 0.0137(2) Uani 1 1 d . . . . .
C28 C 0.69123(8) 0.38924(8) 0.24743(6) 0.0178(2) Uani 1 1 d . . . . .
H28 H 0.678478 0.330711 0.245029 0.021 Uiso 1 1 calc R U . . .
C29 C 0.76029(8) 0.42277(8) 0.26782(6) 0.0185(2) Uani 1 1 d . . . . .
H29 H 0.805263 0.392198 0.282465 0.022 Uiso 1 1 calc R U . . .
C30 C 0.56850(7) 0.43913(8) 0.19583(6) 0.0151(2) Uani 1 1 d . . . . .
C31 C 0.50265(8) 0.41968(8) 0.23187(6) 0.0167(2) Uani 1 1 d . . . . .
C32 C 0.43549(8) 0.39555(9) 0.19671(7) 0.0218(3) Uani 1 1 d . . . . .
H32 H 0.389180 0.383403 0.219345 0.026 Uiso 1 1 calc R U . . .
C33 C 0.43490(8) 0.38888(9) 0.12911(7) 0.0243(3) Uani 1 1 d . . . . .
H33 H 0.388330 0.372711 0.106058 0.029 Uiso 1 1 calc R U . . .
C34 C 0.50205(8) 0.40575(9) 0.09522(6) 0.0219(3) Uani 1 1 d . . . . .
H34 H 0.501267 0.399771 0.049126 0.026 Uiso 1 1 calc R U . . .
C35 C 0.57076(8) 0.43138(8) 0.12775(6) 0.0177(2) Uani 1 1 d . . . . .
C36 C 0.50436(8) 0.41944(8) 0.30591(6) 0.0182(2) Uani 1 1 d . . . . .
H36 H 0.553040 0.449403 0.321086 0.022 Uiso 1 1 calc R U . . .
C37 C 0.43478(8) 0.46694(9) 0.33389(7) 0.0242(3) Uani 1 1 d . . . . .
H37A H 0.432599 0.524452 0.315906 0.036 Uiso 1 1 calc R U . . .
H37B H 0.440962 0.469852 0.381476 0.036 Uiso 1 1 calc R U . . .
H37C H 0.386300 0.436868 0.322164 0.036 Uiso 1 1 calc R U . . .
C38 C 0.50858(9) 0.32844(9) 0.33232(7) 0.0262(3) Uani 1 1 d . . . . .
H38A H 0.460875 0.297842 0.319163 0.039 Uiso 1 1 calc R U . . .
H38B H 0.513552 0.329822 0.380018 0.039 Uiso 1 1 calc R U . . .
H38C H 0.554011 0.299598 0.314626 0.039 Uiso 1 1 calc R U . . .
C39 C 0.64525(8) 0.44318(9) 0.08999(6) 0.0207(3) Uani 1 1 d . . . . .
H39 H 0.684281 0.472844 0.119142 0.025 Uiso 1 1 calc R U . . .
C40 C 0.63235(9) 0.49738(10) 0.02854(7) 0.0258(3) Uani 1 1 d . . . . .
H40A H 0.682785 0.509078 0.009018 0.039 Uiso 1 1 calc R U . . .
H40B H 0.607375 0.550932 0.040215 0.039 Uiso 1 1 calc R U . . .
H40C H 0.598641 0.466742 -0.002874 0.039 Uiso 1 1 calc R U . . .
C41 C 0.67894(10) 0.35624(10) 0.07264(7) 0.0312(3) Uani 1 1 d . . . . .
H41A H 0.641393 0.325628 0.044412 0.047 Uiso 1 1 calc R U . . .
H41B H 0.689056 0.323654 0.112669 0.047 Uiso 1 1 calc R U . . .
H41C H 0.727894 0.363911 0.049763 0.047 Uiso 1 1 calc R U . . .
C42 C 0.82253(7) 0.56309(8) 0.27460(6) 0.0155(2) Uani 1 1 d . . . . .
C43 C 0.86741(8) 0.58330(8) 0.22054(6) 0.0184(2) Uani 1 1 d . . . . .
C44 C 0.93673(8) 0.62753(9) 0.23322(7) 0.0239(3) Uani 1 1 d . . . . .
H44 H 0.968849 0.642166 0.197954 0.029 Uiso 1 1 calc R U . . .
C45 C 0.95990(9) 0.65068(10) 0.29613(7) 0.0276(3) Uani 1 1 d . . . . .
H45 H 1.007067 0.681382 0.303441 0.033 Uiso 1 1 calc R U . . .
C46 C 0.91429(8) 0.62905(9) 0.34827(7) 0.0238(3) Uani 1 1 d . . . . .
H46 H 0.930630 0.645242 0.391132 0.029 Uiso 1 1 calc R U . . .
C47 C 0.84460(8) 0.58378(8) 0.33895(6) 0.0177(2) Uani 1 1 d . . . . .
C48 C 0.79868(8) 0.55632(9) 0.39766(6) 0.0204(3) Uani 1 1 d . . . . .
H48 H 0.745481 0.538140 0.381849 0.025 Uiso 1 1 calc R U . . .
C49 C 0.78904(9) 0.62807(10) 0.44714(7) 0.0260(3) Uani 1 1 d . . . . .
H49A H 0.760855 0.675311 0.426242 0.039 Uiso 1 1 calc R U . . .
H49B H 0.840651 0.647453 0.462743 0.039 Uiso 1 1 calc R U . . .
H49C H 0.759449 0.607324 0.484079 0.039 Uiso 1 1 calc R U . . .
C50 C 0.83891(10) 0.48014(11) 0.43088(8) 0.0336(4) Uani 1 1 d . . . . .
H50A H 0.841256 0.432977 0.399921 0.050 Uiso 1 1 calc R U . . .
H50B H 0.809130 0.462793 0.468719 0.050 Uiso 1 1 calc R U . . .
H50C H 0.892011 0.496017 0.445213 0.050 Uiso 1 1 calc R U . . .
C51 C 0.84502(8) 0.55712(9) 0.15106(6) 0.0219(3) Uani 1 1 d . . . . .
H51 H 0.787186 0.548179 0.148895 0.026 Uiso 1 1 calc R U . . .
C52 C 0.86425(9) 0.62584(11) 0.10126(7) 0.0327(4) Uani 1 1 d . . . . .
H52A H 0.842247 0.609944 0.058351 0.049 Uiso 1 1 calc R U . . .
H52B H 0.921076 0.631606 0.098775 0.049 Uiso 1 1 calc R U . . .
H52C H 0.841730 0.679920 0.114800 0.049 Uiso 1 1 calc R U . . .
C53 C 0.88374(10) 0.47317(11) 0.13279(8) 0.0344(4) Uani 1 1 d . . . . .
H53A H 0.866796 0.457002 0.088474 0.052 Uiso 1 1 calc R U . . .
H53B H 0.868522 0.428949 0.163469 0.052 Uiso 1 1 calc R U . . .
H53C H 0.940665 0.479873 0.134748 0.052 Uiso 1 1 calc R U . . .
C22 C 0.59086(8) 0.66914(9) 0.49709(6) 0.0195(3) Uani 1 1 d . . . . .
H22 H 0.609076 0.661537 0.540883 0.023 Uiso 1 1 calc R U . . .

loop_
_atom_site_aniso_label
_atom_site_aniso_U_11
_atom_site_aniso_U_22
_atom_site_aniso_U_33
_atom_site_aniso_U_23
_atom_site_aniso_U_13
_atom_site_aniso_U_12
Cl1 0.02517(17) 0.03013(18) 0.01926(14) -0.01052(13) -0.00535(12) 0.00826(13)
Si1 0.01455(16) 0.01186(16) 0.01579(15) 0.00065(12) -0.00070(12) 0.00101(12)
N1 0.0147(5) 0.0137(5) 0.0160(5) 0.0004(4) -0.0005(4) 0.0001(4)
C1 0.0153(6) 0.0135(6) 0.0177(5) -0.0024(4) -0.0001(4) 0.0025(4)
B1 0.0185(7) 0.0155(6) 0.0170(6) -0.0031(5) -0.0002(5) 0.0012(5)
Cl2 0.02338(16) 0.02495(16) 0.02023(14) 0.00808(12) 0.00384(12) 0.00435(13)
Si2 0.01491(17) 0.01739(17) 0.02213(17) -0.00104(13) -0.00291(13) 0.00046(13)
N2 0.0149(5) 0.0128(5) 0.0144(4) 0.0003(4) 0.0001(4) 0.0005(4)
C2 0.0169(6) 0.0117(5) 0.0150(5) -0.0008(4) -0.0009(4) -0.0008(4)
Si3 0.01953(18) 0.01711(17) 0.01861(16) 0.00082(13) -0.00213(13) -0.00063(14)
Cl3 0.01823(15) 0.01434(14) 0.02675(15) -0.00284(11) -0.00391(11) -0.00154(11)
C3 0.0167(6) 0.0128(5) 0.0156(5) -0.0014(4) 0.0004(4) -0.0004(4)
C4 0.0149(6) 0.0146(6) 0.0167(5) -0.0026(4) -0.0023(4) 0.0015(5)
C5 0.0286(8) 0.0226(7) 0.0331(7) 0.0031(6) -0.0055(6) -0.0050(6)
C6 0.0216(7) 0.0271(7) 0.0268(7) -0.0009(6) -0.0077(5) -0.0008(6)
C7 0.0170(7) 0.0326(8) 0.0335(7) -0.0022(6) 0.0000(5) 0.0040(6)
C8 0.0370(9) 0.0312(8) 0.0205(6) 0.0034(6) -0.0003(6) -0.0028(7)
C9 0.0298(8) 0.0207(7) 0.0358(8) 0.0045(6) -0.0033(6) 0.0048(6)
C10 0.0246(7) 0.0242(7) 0.0286(7) 0.0019(6) -0.0030(5) -0.0066(6)
C11 0.0155(6) 0.0161(6) 0.0158(5) -0.0025(4) -0.0019(4) 0.0020(5)
C12 0.0224(6) 0.0154(6) 0.0180(6) -0.0006(5) -0.0002(5) 0.0015(5)
C13 0.0258(7) 0.0176(6) 0.0189(6) -0.0025(5) -0.0016(5) 0.0060(5)
C14 0.0234(7) 0.0242(7) 0.0180(6) -0.0028(5) 0.0019(5) 0.0061(5)
C15 0.0261(7) 0.0234(7) 0.0214(6) 0.0013(5) 0.0043(5) 0.0008(6)
C17 0.0513(10) 0.0185(7) 0.0288(7) -0.0014(6) 0.0099(7) 0.0091(7)
C16 0.0237(7) 0.0152(6) 0.0220(6) 0.0001(5) 0.0024(5) 0.0024(5)
C18 0.0526(11) 0.0297(8) 0.0384(9) 0.0053(7) 0.0233(8) -0.0007(8)
C19 0.0150(6) 0.0165(6) 0.0160(5) -0.0002(4) 0.0006(4) -0.0001(5)
C20 0.0157(6) 0.0151(6) 0.0181(5) -0.0001(5) -0.0008(4) 0.0002(5)
C21 0.0166(6) 0.0199(6) 0.0171(5) -0.0016(5) 0.0014(4) -0.0004(5)
C23 0.0184(6) 0.0187(6) 0.0204(6) 0.0044(5) 0.0020(5) 0.0024(5)
C24 0.0187(6) 0.0154(6) 0.0189(6) -0.0010(5) 0.0005(5) 0.0006(5)
C25 0.0281(7) 0.0250(7) 0.0186(6) -0.0055(5) -0.0023(5) 0.0007(6)
C26 0.0271(7) 0.0216(7) 0.0247(6) 0.0082(5) 0.0026(5) 0.0046(6)
C27 0.0141(6) 0.0145(6) 0.0125(5) 0.0000(4) 0.0006(4) 0.0002(4)
C28 0.0198(6) 0.0129(6) 0.0207(6) 0.0015(5) 0.0000(5) 0.0027(5)
C29 0.0186(6) 0.0138(6) 0.0230(6) 0.0018(5) -0.0019(5) 0.0037(5)
C30 0.0148(6) 0.0126(5) 0.0178(5) -0.0013(4) -0.0016(4) -0.0003(4)
C31 0.0187(6) 0.0125(6) 0.0188(6) -0.0009(4) 0.0007(5) -0.0003(5)
C32 0.0183(6) 0.0208(6) 0.0263(6) -0.0010(5) 0.0018(5) -0.0044(5)
C33 0.0202(7) 0.0256(7) 0.0267(7) -0.0025(6) -0.0061(5) -0.0046(5)
C34 0.0242(7) 0.0222(7) 0.0189(6) -0.0025(5) -0.0039(5) -0.0005(5)
C35 0.0199(6) 0.0155(6) 0.0175(6) -0.0009(5) -0.0001(5) 0.0006(5)
C36 0.0199(6) 0.0162(6) 0.0187(6) 0.0000(5) 0.0032(5) -0.0016(5)
C37 0.0223(7) 0.0247(7) 0.0259(7) -0.0029(5) 0.0063(5) -0.0002(5)
C38 0.0340(8) 0.0200(7) 0.0248(7) 0.0040(5) 0.0045(6) -0.0014(6)
C39 0.0204(6) 0.0253(7) 0.0164(6) -0.0027(5) 0.0009(5) -0.0012(5)
C40 0.0319(8) 0.0279(7) 0.0177(6) 0.0003(5) 0.0032(5) -0.0026(6)
C41 0.0337(8) 0.0341(8) 0.0260(7) -0.0015(6) 0.0069(6) 0.0105(7)
C42 0.0122(6) 0.0137(6) 0.0205(6) 0.0010(4) -0.0014(4) 0.0006(4)
C43 0.0184(6) 0.0175(6) 0.0192(6) 0.0031(5) 0.0001(5) 0.0022(5)
C44 0.0212(7) 0.0254(7) 0.0254(7) 0.0057(5) 0.0035(5) -0.0044(5)
C45 0.0222(7) 0.0294(8) 0.0311(7) 0.0032(6) -0.0021(6) -0.0110(6)
C46 0.0232(7) 0.0259(7) 0.0221(6) -0.0001(5) -0.0038(5) -0.0056(6)
C47 0.0172(6) 0.0161(6) 0.0196(6) 0.0022(5) -0.0010(5) 0.0002(5)
C48 0.0208(6) 0.0224(7) 0.0180(6) 0.0012(5) -0.0001(5) -0.0042(5)
C49 0.0285(8) 0.0298(8) 0.0197(6) -0.0042(5) -0.0002(5) -0.0042(6)
C50 0.0411(9) 0.0307(8) 0.0294(8) 0.0117(6) 0.0054(7) 0.0024(7)
C51 0.0195(6) 0.0295(7) 0.0167(6) 0.0015(5) 0.0008(5) 0.0026(5)
C52 0.0274(8) 0.0474(10) 0.0235(7) 0.0125(7) 0.0023(6) -0.0018(7)
C53 0.0366(9) 0.0404(9) 0.0260(7) -0.0073(6) -0.0020(6) 0.0129(7)
C22 0.0183(6) 0.0248(7) 0.0153(5) 0.0026(5) 0.0007(5) 0.0008(5)

loop_
_atom_type_symbol
_atom_type_description
_atom_type_scat_dispersion_real
_atom_type_scat_dispersion_imag
_atom_type_scat_source
C C 0.0033 0.0016 'International Tables Vol C Tables 4.2.6.8 and 6.1.1.4'
H H 0.0000 0.0000 'International Tables Vol C Tables 4.2.6.8 and 6.1.1.4'
B B 0.0013 0.0007 'International Tables Vol C Tables 4.2.6.8 and 6.1.1.4'
N N 0.0061 0.0033 'International Tables Vol C Tables 4.2.6.8 and 6.1.1.4'
Si Si 0.0817 0.0704 'International Tables Vol C Tables 4.2.6.8 and 6.1.1.4'
Cl Cl 0.1484 0.1585 'International Tables Vol C Tables 4.2.6.8 and 6.1.1.4'

loop_
_geom_angle_atom_site_label_1
_geom_angle_atom_site_label_2
_geom_angle_atom_site_label_3
_geom_angle
_geom_angle_site_symmetry_1
_geom_angle_site_symmetry_3
_geom_angle_publ_flag
C1 Si1 C27 121.24(6) . . ?
C1 Si1 Cl3 111.77(4) . . ?
C27 Si1 Cl3 101.98(4) . . ?
C1 Si1 Cl2 114.44(4) . . ?
C27 Si1 Cl2 101.09(4) . . ?
Cl3 Si1 Cl2 104.28(2) . . ?
C27 N1 C29 110.20(10) . . ?
C27 N1 C42 129.90(10) . . ?
C29 N1 C42 119.43(10) . . ?
C2 C1 B1 104.57(10) . . ?
C2 C1 Si1 124.73(9) . . ?
B1 C1 Si1 124.62(10) . . ?
C1 B1 C4 110.02(11) . . ?
C1 B1 Cl1 125.58(10) . . ?
C4 B1 Cl1 124.40(10) . . ?
C5 Si2 C6 109.70(7) . . ?
C5 Si2 C7 106.55(7) . . ?
C6 Si2 C7 105.08(7) . . ?
C5 Si2 C4 108.70(6) . . ?
C6 Si2 C4 111.45(6) . . ?
C7 Si2 C4 115.15(6) . . ?
C27 N2 C28 110.53(10) . . ?
C27 N2 C30 129.24(10) . . ?
C28 N2 C30 119.23(10) . . ?
C3 C2 C1 112.52(10) . . ?
C3 C2 C19 123.19(11) . . ?
C1 C2 C19 124.15(11) . . ?
C10 Si3 C9 108.61(7) . . ?
C10 Si3 C8 105.95(7) . . ?
C9 Si3 C8 104.69(7) . . ?
C10 Si3 C4 108.73(6) . . ?
C9 Si3 C4 114.09(6) . . ?
C8 Si3 C4 114.34(6) . . ?
C2 C3 C11 123.31(11) . . ?
C2 C3 C4 112.51(10) . . ?
C11 C3 C4 123.69(10) . . ?
C3 C4 B1 99.69(10) . . ?
C3 C4 Si2 113.90(9) . . ?
B1 C4 Si2 113.77(9) . . ?
C3 C4 Si3 109.96(8) . . ?
B1 C4 Si3 104.10(9) . . ?
Si2 C4 Si3 114.11(6) . . ?
Si2 C5 H5A 109.5 . . ?
Si2 C5 H5B 109.5 . . ?
H5A C5 H5B 109.5 . . ?
Si2 C5 H5C 109.5 . . ?
H5A C5 H5C 109.5 . . ?
H5B C5 H5C 109.5 . . ?
Si2 C6 H6A 109.5 . . ?
Si2 C6 H6B 109.5 . . ?
H6A C6 H6B 109.5 . . ?
Si2 C6 H6C 109.5 . . ?
H6A C6 H6C 109.5 . . ?
H6B C6 H6C 109.5 . . ?
Si2 C7 H7A 109.5 . . ?
Si2 C7 H7B 109.5 . . ?
H7A C7 H7B 109.5 . . ?
Si2 C7 H7C 109.5 . . ?
H7A C7 H7C 109.5 . . ?
H7B C7 H7C 109.5 . . ?
Si3 C8 H8A 109.5 . . ?
Si3 C8 H8B 109.5 . . ?
H8A C8 H8B 109.5 . . ?
Si3 C8 H8C 109.5 . . ?
H8A C8 H8C 109.5 . . ?
H8B C8 H8C 109.5 . . ?
Si3 C9 H9A 109.5 . . ?
Si3 C9 H9B 109.5 . . ?
H9A C9 H9B 109.5 . . ?
Si3 C9 H9C 109.5 . . ?
H9A C9 H9C 109.5 . . ?
H9B C9 H9C 109.5 . . ?
Si3 C10 H10A 109.5 . . ?
Si3 C10 H10B 109.5 . . ?
H10A C10 H10B 109.5 . . ?
Si3 C10 H10C 109.5 . . ?
H10A C10 H10C 109.5 . . ?
H10B C10 H10C 109.5 . . ?
C16 C11 C12 117.86(12) . . ?
C16 C11 C3 119.27(11) . . ?
C12 C11 C3 122.86(11) . . ?
C13 C12 C11 121.58(12) . . ?
C13 C12 H12 119.2 . . ?
C11 C12 H12 119.2 . . ?
C12 C13 C14 118.73(12) . . ?
C12 C13 C17 121.15(13) . . ?
C14 C13 C17 120.10(12) . . ?
C15 C14 C13 121.20(12) . . ?
C15 C14 H14 119.4 . . ?
C13 C14 H14 119.4 . . ?
C14 C15 C16 118.79(13) . . ?
C14 C15 C18 120.65(13) . . ?
C16 C15 C18 120.56(13) . . ?
C13 C17 H17A 109.5 . . ?
C13 C17 H17B 109.5 . . ?
H17A C17 H17B 109.5 . . ?
C13 C17 H17C 109.5 . . ?
H17A C17 H17C 109.5 . . ?
H17B C17 H17C 109.5 . . ?
C15 C16 C11 121.77(12) . . ?
C15 C16 H16 119.1 . . ?
C11 C16 H16 119.1 . . ?
C15 C18 H18A 109.5 . . ?
C15 C18 H18B 109.5 . . ?
H18A C18 H18B 109.5 . . ?
C15 C18 H18C 109.5 . . ?
H18A C18 H18C 109.5 . . ?
H18B C18 H18C 109.5 . . ?
C24 C19 C20 117.63(11) . . ?
C24 C19 C2 120.22(11) . . ?
C20 C19 C2 122.11(11) . . ?
C21 C20 C19 121.38(12) . . ?
C21 C20 H20 119.3 . . ?
C19 C20 H20 119.3 . . ?
C20 C21 C22 119.18(12) . . ?
C20 C21 C25 119.89(12) . . ?
C22 C21 C25 120.91(12) . . ?
C22 C23 C24 118.43(12) . . ?
C22 C23 C26 121.36(12) . . ?
C24 C23 C26 120.19(12) . . ?
C23 C24 C19 122.35(12) . . ?
C23 C24 H24 118.8 . . ?
C19 C24 H24 118.8 . . ?
C21 C25 H25A 109.5 . . ?
C21 C25 H25B 109.5 . . ?
H25A C25 H25B 109.5 . . ?
C21 C25 H25C 109.5 . . ?
H25A C25 H25C 109.5 . . ?
H25B C25 H25C 109.5 . . ?
C23 C26 H26A 109.5 . . ?
C23 C26 H26B 109.5 . . ?
H26A C26 H26B 109.5 . . ?
C23 C26 H26C 109.5 . . ?
H26A C26 H26C 109.5 . . ?
H26B C26 H26C 109.5 . . ?
N2 C27 N1 105.03(10) . . ?
N2 C27 Si1 125.58(9) . . ?
N1 C27 Si1 129.27(9) . . ?
C29 C28 N2 107.02(11) . . ?
C29 C28 H28 126.5 . . ?
N2 C28 H28 126.5 . . ?
C28 C29 N1 107.21(11) . . ?
C28 C29 H29 126.4 . . ?
N1 C29 H29 126.4 . . ?
C31 C30 C35 123.52(12) . . ?
C31 C30 N2 118.84(11) . . ?
C35 C30 N2 116.98(11) . . ?
C32 C31 C30 116.87(12) . . ?
C32 C31 C36 120.61(12) . . ?
C30 C31 C36 122.43(11) . . ?
C33 C32 C31 121.27(13) . . ?
C33 C32 H32 119.4 . . ?
C31 C32 H32 119.4 . . ?
C34 C33 C32 120.23(13) . . ?
C34 C33 H33 119.9 . . ?
C32 C33 H33 119.9 . . ?
C33 C34 C35 121.05(12) . . ?
C33 C34 H34 119.5 . . ?
C35 C34 H34 119.5 . . ?
C34 C35 C30 116.99(12) . . ?
C34 C35 C39 119.94(11) . . ?
C30 C35 C39 122.90(11) . . ?
C31 C36 C37 112.38(11) . . ?
C31 C36 C38 110.77(11) . . ?
C37 C36 C38 110.74(11) . . ?
C31 C36 H36 107.6 . . ?
C37 C36 H36 107.6 . . ?
C38 C36 H36 107.6 . . ?
C36 C37 H37A 109.5 . . ?
C36 C37 H37B 109.5 . . ?
H37A C37 H37B 109.5 . . ?
C36 C37 H37C 109.5 . . ?
H37A C37 H37C 109.5 . . ?
H37B C37 H37C 109.5 . . ?
C36 C38 H38A 109.5 . . ?
C36 C38 H38B 109.5 . . ?
H38A C38 H38B 109.5 . . ?
C36 C38 H38C 109.5 . . ?
H38A C38 H38C 109.5 . . ?
H38B C38 H38C 109.5 . . ?
C35 C39 C41 109.56(12) . . ?
C35 C39 C40 112.55(11) . . ?
C41 C39 C40 110.73(11) . . ?
C35 C39 H39 107.9 . . ?
C41 C39 H39 107.9 . . ?
C40 C39 H39 107.9 . . ?
C39 C40 H40A 109.5 . . ?
C39 C40 H40B 109.5 . . ?
H40A C40 H40B 109.5 . . ?
C39 C40 H40C 109.5 . . ?
H40A C40 H40C 109.5 . . ?
H40B C40 H40C 109.5 . . ?
C39 C41 H41A 109.5 . . ?
C39 C41 H41B 109.5 . . ?
H41A C41 H41B 109.5 . . ?
C39 C41 H41C 109.5 . . ?
H41A C41 H41C 109.5 . . ?
H41B C41 H41C 109.5 . . ?
C47 C42 C43 123.54(12) . . ?
C47 C42 N1 118.43(11) . . ?
C43 C42 N1 117.71(11) . . ?
C44 C43 C42 116.65(12) . . ?
C44 C43 C51 120.00(12) . . ?
C42 C43 C51 123.32(12) . . ?
C45 C44 C43 121.58(13) . . ?
C45 C44 H44 119.2 . . ?
C43 C44 H44 119.2 . . ?
C46 C45 C44 120.05(13) . . ?
C46 C45 H45 120.0 . . ?
C44 C45 H45 120.0 . . ?
C45 C46 C47 121.21(13) . . ?
C45 C46 H46 119.4 . . ?
C47 C46 H46 119.4 . . ?
C46 C47 C42 116.95(12) . . ?
C46 C47 C48 119.74(12) . . ?
C42 C47 C48 123.25(11) . . ?
C47 C48 C49 112.47(11) . . ?
C47 C48 C50 109.83(12) . . ?
C49 C48 C50 109.88(12) . . ?
C47 C48 H48 108.2 . . ?
C49 C48 H48 108.2 . . ?
C50 C48 H48 108.2 . . ?
C48 C49 H49A 109.5 . . ?
C48 C49 H49B 109.5 . . ?
H49A C49 H49B 109.5 . . ?
C48 C49 H49C 109.5 . . ?
H49A C49 H49C 109.5 . . ?
H49B C49 H49C 109.5 . . ?
C48 C50 H50A 109.5 . . ?
C48 C50 H50B 109.5 . . ?
H50A C50 H50B 109.5 . . ?
C48 C50 H50C 109.5 . . ?
H50A C50 H50C 109.5 . . ?
H50B C50 H50C 109.5 . . ?
C43 C51 C52 112.28(12) . . ?
C43 C51 C53 111.38(11) . . ?
C52 C51 C53 110.23(13) . . ?
C43 C51 H51 107.6 . . ?
C52 C51 H51 107.6 . . ?
C53 C51 H51 107.6 . . ?
C51 C52 H52A 109.5 . . ?
C51 C52 H52B 109.5 . . ?
H52A C52 H52B 109.5 . . ?
C51 C52 H52C 109.5 . . ?
H52A C52 H52C 109.5 . . ?
H52B C52 H52C 109.5 . . ?
C51 C53 H53A 109.5 . . ?
C51 C53 H53B 109.5 . . ?
H53A C53 H53B 109.5 . . ?
C51 C53 H53C 109.5 . . ?
H53A C53 H53C 109.5 . . ?
H53B C53 H53C 109.5 . . ?
C23 C22 C21 120.93(12) . . ?
C23 C22 H22 119.5 . . ?
C21 C22 H22 119.5 . . ?

loop_
_geom_bond_atom_site_label_1
_geom_bond_atom_site_label_2
_geom_bond_distance
_geom_bond_site_symmetry_2
_geom_bond_publ_flag
Cl1 B1 1.8094(14) . ?
Si1 C1 1.7651(13) . ?
Si1 C27 1.9394(13) . ?
Si1 Cl3 2.0667(5) . ?
Si1 Cl2 2.0672(5) . ?
N1 C27 1.3656(16) . ?
N1 C29 1.3828(16) . ?
N1 C42 1.4652(16) . ?
C1 C2 1.4824(16) . ?
C1 B1 1.4914(18) . ?
B1 C4 1.5908(19) . ?
Si2 C5 1.8703(15) . ?
Si2 C6 1.8757(14) . ?
Si2 C7 1.8802(15) . ?
Si2 C4 1.8897(13) . ?
N2 C27 1.3618(16) . ?
N2 C28 1.3811(16) . ?
N2 C30 1.4642(15) . ?
C2 C3 1.3688(17) . ?
C2 C19 1.4884(17) . ?
Si3 C10 1.8731(15) . ?
Si3 C9 1.8805(15) . ?
Si3 C8 1.8815(15) . ?
Si3 C4 1.9184(13) . ?
C3 C11 1.4917(17) . ?
C3 C4 1.5359(16) . ?
C5 H5A 0.9800 . ?
C5 H5B 0.9800 . ?
C5 H5C 0.9800 . ?
C6 H6A 0.9800 . ?
C6 H6B 0.9800 . ?
C6 H6C 0.9800 . ?
C7 H7A 0.9800 . ?
C7 H7B 0.9800 . ?
C7 H7C 0.9800 . ?
C8 H8A 0.9800 . ?
C8 H8B 0.9800 . ?
C8 H8C 0.9800 . ?
C9 H9A 0.9800 . ?
C9 H9B 0.9800 . ?
C9 H9C 0.9800 . ?
C10 H10A 0.9800 . ?
C10 H10B 0.9800 . ?
C10 H10C 0.9800 . ?
C11 C16 1.3974(18) . ?
C11 C12 1.3990(17) . ?
C12 C13 1.3953(18) . ?
C12 H12 0.9500 . ?
C13 C14 1.396(2) . ?
C13 C17 1.5068(19) . ?
C14 C15 1.387(2) . ?
C14 H14 0.9500 . ?
C15 C16 1.3953(19) . ?
C15 C18 1.511(2) . ?
C17 H17A 0.9800 . ?
C17 H17B 0.9800 . ?
C17 H17C 0.9800 . ?
C16 H16 0.9500 . ?
C18 H18A 0.9800 . ?
C18 H18B 0.9800 . ?
C18 H18C 0.9800 . ?
C19 C24 1.3978(18) . ?
C19 C20 1.4008(17) . ?
C20 C21 1.3966(17) . ?
C20 H20 0.9500 . ?
C21 C22 1.3980(19) . ?
C21 C25 1.5088(18) . ?
C23 C22 1.3937(19) . ?
C23 C24 1.3950(17) . ?
C23 C26 1.5151(18) . ?
C24 H24 0.9500 . ?
C25 H25A 0.9800 . ?
C25 H25B 0.9800 . ?
C25 H25C 0.9800 . ?
C26 H26A 0.9800 . ?
C26 H26B 0.9800 . ?
C26 H26C 0.9800 . ?
C28 C29 1.3506(18) . ?
C28 H28 0.9500 . ?
C29 H29 0.9500 . ?
C30 C31 1.4003(17) . ?
C30 C35 1.4036(17) . ?
C31 C32 1.3925(18) . ?
C31 C36 1.5183(17) . ?
C32 C33 1.3906(19) . ?
C32 H32 0.9500 . ?
C33 C34 1.387(2) . ?
C33 H33 0.9500 . ?
C34 C35 1.3954(18) . ?
C34 H34 0.9500 . ?
C35 C39 1.5228(18) . ?
C36 C37 1.5331(18) . ?
C36 C38 1.5358(19) . ?
C36 H36 1.0000 . ?
C37 H37A 0.9800 . ?
C37 H37B 0.9800 . ?
C37 H37C 0.9800 . ?
C38 H38A 0.9800 . ?
C38 H38B 0.9800 . ?
C38 H38C 0.9800 . ?
C39 C41 1.534(2) . ?
C39 C40 1.5341(19) . ?
C39 H39 1.0000 . ?
C40 H40A 0.9800 . ?
C40 H40B 0.9800 . ?
C40 H40C 0.9800 . ?
C41 H41A 0.9800 . ?
C41 H41B 0.9800 . ?
C41 H41C 0.9800 . ?
C42 C47 1.4011(17) . ?
C42 C43 1.4041(18) . ?
C43 C44 1.3949(19) . ?
C43 C51 1.5223(18) . ?
C44 C45 1.388(2) . ?
C44 H44 0.9500 . ?
C45 C46 1.385(2) . ?
C45 H45 0.9500 . ?
C46 C47 1.3989(19) . ?
C46 H46 0.9500 . ?
C47 C48 1.5204(18) . ?
C48 C49 1.5328(19) . ?
C48 C50 1.535(2) . ?
C48 H48 1.0000 . ?
C49 H49A 0.9800 . ?
C49 H49B 0.9800 . ?
C49 H49C 0.9800 . ?
C50 H50A 0.9800 . ?
C50 H50B 0.9800 . ?
C50 H50C 0.9800 . ?
C51 C52 1.532(2) . ?
C51 C53 1.533(2) . ?
C51 H51 1.0000 . ?
C52 H52A 0.9800 . ?
C52 H52B 0.9800 . ?
C52 H52C 0.9800 . ?
C53 H53A 0.9800 . ?
C53 H53B 0.9800 . ?
C53 H53C 0.9800 . ?
C22 H22 0.9500 . ?
